data_4509265
loop_
_publ_author_name
'Michaelides, Adonis'
'Skoulika, Stavroula'

_publ_section_title
;
 Anion-Induced Formation of Lanthanide-Organic Chains From 3D Framework
 Solids. Anion Exchange in a Crystal-to-Crystal Manner
;
_journal_issue 5
_journal_name_full 'Crystal Growth &amp; Design'
_journal_page_first 2039
_journal_paper_doi 10.1021/cg801138e
_journal_volume 9
_journal_year 2009
_chemical_formula_sum 'C3 H10 N0.5 O6.5 Pr0.5'
_chemical_formula_weight 227.57
_chemical_name_systematic
; 
 ? 
;
_space_group_IT_number 15
_symmetry_cell_setting monoclinic
_symmetry_space_group_name_Hall '-C 2yc'
_symmetry_space_group_name_H-M 'C 1 2/c 1'
_atom_sites_solution_hydrogens geom
_atom_sites_solution_primary direct
_atom_sites_solution_secondary difmap
_audit_creation_method SHELXL-97
_cell_angle_alpha 90.00
_cell_angle_beta 122.59
_cell_angle_gamma 90.00
_cell_formula_units_Z 8
_cell_length_a 12.5940(10)
_cell_length_b 16.1660(10)
_cell_length_c 8.9100(10)
_cell_measurement_reflns_used 63
_cell_measurement_temperature 293(2)
_cell_measurement_theta_max 12.4
_cell_measurement_theta_min 4.7
_cell_volume 1528.4(2)
_computing_cell_refinement XSCANS
_computing_data_collection XSCANS
_computing_data_reduction XSCANS
_computing_structure_refinement 'SHELXL-97 (Sheldrick, 1997)'
_computing_structure_solution 'SHELXS-97 (Sheldrick, 1990)'
_diffrn_ambient_temperature 293(2)
_diffrn_measured_fraction_theta_full 0.998
_diffrn_measured_fraction_theta_max 0.998
_diffrn_measurement_device_type P4
_diffrn_measurement_method scintillation
_diffrn_radiation_monochromator graphite
_diffrn_radiation_source 'fine-focus sealed tube'
_diffrn_radiation_type MoK\a
_diffrn_radiation_wavelength 0.71073
_diffrn_reflns_av_R_equivalents 0.0289
_diffrn_reflns_av_sigmaI/netI 0.0331
_diffrn_reflns_limit_h_max 14
_diffrn_reflns_limit_h_min -1
_diffrn_reflns_limit_k_max 19
_diffrn_reflns_limit_k_min 0
_diffrn_reflns_limit_l_max 9
_diffrn_reflns_limit_l_min -10
_diffrn_reflns_number 1540
_diffrn_reflns_theta_full 24.99
_diffrn_reflns_theta_max 24.99
_diffrn_reflns_theta_min 2.30
_diffrn_standards_decay_% none
_diffrn_standards_interval_count 100
_diffrn_standards_number 2
_exptl_absorpt_coefficient_mu 3.251
_exptl_absorpt_correction_type none
_exptl_crystal_colour colorless
_exptl_crystal_density_diffrn 1.978
_exptl_crystal_density_method 'not measured'
_exptl_crystal_description prismatic
_exptl_crystal_F_000 904
_exptl_crystal_size_max 0.12
_exptl_crystal_size_mid 0.10
_exptl_crystal_size_min 0.08
_refine_diff_density_max 0.557
_refine_diff_density_min -1.279
_refine_diff_density_rms 0.130
_refine_ls_extinction_method none
_refine_ls_goodness_of_fit_ref 1.005
_refine_ls_hydrogen_treatment mixed
_refine_ls_matrix_type fullcycle
_refine_ls_number_parameters 125
_refine_ls_number_reflns 1345
_refine_ls_number_restraints 7
_refine_ls_restrained_S_all 1.011
_refine_ls_R_factor_all 0.0289
_refine_ls_R_factor_gt 0.0276
_refine_ls_shift/su_max 0.048
_refine_ls_shift/su_mean 0.004
_refine_ls_structure_factor_coef Fsqd
_refine_ls_weighting_details 'w=1/[\s^2^(Fo^2^)+(0.1000P)^2^+0.0000P] where P=(Fo^2^+2Fc^2^)/3'
_refine_ls_weighting_scheme calc
_refine_ls_wR_factor_gt 0.1062
_refine_ls_wR_factor_ref 0.1074
_reflns_number_gt 1305
_reflns_number_total 1345
_reflns_threshold_expression >2sigma(I)
_cod_data_source_file cg801138esup4.cif
_cod_data_source_block pradip3
_cod_depositor_comments
;
The following automatic conversions were performed:

'_symmetry_cell_setting' value 'Monoclinic' changed to 'monoclinic'
according to /home/saulius/struct/CIF-dictionaries/cif_core.dic
dictionary named 'cif_core.dic' version 2.4.2 from 2011-04-26.

Automatic conversion script
Id: cif_fix_values 1891 2012-01-12 08:04:46Z andrius 

The following automatic conversions were performed:

'_refine_ls_weighting_scheme' value 'calc
w=1/[\s^2^(Fo^2^)+(0.1000P)^2^+0.0000P] where P=(Fo^2^+2Fc^2^)/3' was
changed to 'calc'. New tag '_refine_ls_weighting_details' was
created. The value of the new tag was set to
'w=1/[\s^2^(Fo^2^)+(0.1000P)^2^+0.0000P] where P=(Fo^2^+2Fc^2^)/3'.

Automatic conversion script
Id: cif_fix_values 3143 2015-03-26 13:38:13Z robertas 
;
_cod_original_sg_symbol_H-M C2/c
_cod_original_formula_sum 'C3 H10 N0.50 O6.50 Pr0.50'
_cod_database_code 4509265

loop_
_symmetry_equiv_pos_as_xyz
'x, y, z'
'x, -y, z+1/2'
'x+1/2, y+1/2, z'
'x+1/2, -y+1/2, z+1/2'
'-x, -y, -z'
'-x, y, -z-1/2'
'-x+1/2, -y+1/2, -z'
'-x+1/2, y+1/2, -z-1/2'

loop_
_atom_site_label
_atom_site_type_symbol
_atom_site_fract_x
_atom_site_fract_y
_atom_site_fract_z
_atom_site_U_iso_or_equiv
_atom_site_adp_type
_atom_site_occupancy
_atom_site_calc_flag
_atom_site_refinement_flags
Pr1 Pr 0.0000 0.370298(17) 0.2500 0.0189(2) Uani 1 d S
O1 O 0.2108(3) 0.3171(2) 0.3065(5) 0.0286(8) Uani 1 d .
O2 O 0.1151(4) 0.4110(2) 0.0997(5) 0.0327(8) Uani 1 d .
O3 O 0.0000 0.5276(3) 0.2500 0.0501(16) Uani 1 d SD
O4 O 0.0554(4) 0.2494(3) 0.4486(5) 0.0322(9) Uani 1 d D
O5 O 0.1599(4) 0.4209(3) 0.5528(6) 0.0441(10) Uani 1 d D
C1 C 0.2077(6) 0.3596(3) 0.1892(8) 0.0273(12) Uani 1 d .
C2 C 0.3044(6) 0.3494(4) 0.1427(9) 0.0361(12) Uani 1 d .
H2A H 0.3864 0.3635 0.2459 0.043 Uiso 1 calc R
H2B H 0.2863 0.3882 0.0485 0.043 Uiso 1 calc R
C3 C 0.3102(6) 0.2626(4) 0.0820(9) 0.0443(14) Uani 1 d .
H3A H 0.3775 0.2601 0.0595 0.053 Uiso 1 calc R
H3B H 0.3302 0.2238 0.1768 0.053 Uiso 1 calc R
H3W H -0.050(8) 0.555(5) 0.133(10) 0.080 Uiso 1 d D
H4A H 0.104(7) 0.218(5) 0.504(12) 0.080 Uiso 1 d D
H4B H -0.042(6) 0.223(6) 0.343(11) 0.080 Uiso 1 d D
H5A H 0.160(9) 0.469(4) 0.605(13) 0.080 Uiso 1 d D
H5B H 0.238(7) 0.401(5) 0.636(12) 0.080 Uiso 1 d D
N1 N 0.4409(11) 0.4534(6) 0.9047(14) 0.043(2) Uani 0.50 d P
O2N O 0.3626(11) 0.5006(6) 0.9111(15) 0.057(2) Uani 0.50 d P
O3N O 0.5459(14) 0.4747(8) 0.962(2) 0.075(4) Uani 0.50 d P
O1N O 0.4048(6) 0.3901(3) 0.8077(9) 0.0661(18) Uani 1 d .

loop_
_atom_site_aniso_label
_atom_site_aniso_U_11
_atom_site_aniso_U_22
_atom_site_aniso_U_33
_atom_site_aniso_U_23
_atom_site_aniso_U_13
_atom_site_aniso_U_12
Pr1 0.0191(3) 0.0201(3) 0.0185(3) 0.000 0.0107(2) 0.000
O1 0.0234(18) 0.0351(18) 0.0278(18) 0.0081(14) 0.0143(15) 0.0058(14)
O2 0.033(2) 0.037(2) 0.0328(19) 0.0139(15) 0.0207(17) 0.0096(15)
O3 0.089(5) 0.019(3) 0.051(4) 0.000 0.044(4) 0.000
O4 0.029(2) 0.034(2) 0.0266(19) 0.0090(15) 0.0099(17) 0.0054(16)
O5 0.029(2) 0.042(2) 0.041(2) -0.0146(18) 0.0059(18) 0.0045(17)
C1 0.023(3) 0.028(2) 0.027(3) -0.003(2) 0.012(2) -0.0046(19)
C2 0.033(3) 0.037(3) 0.047(3) -0.004(3) 0.027(3) -0.002(3)
C3 0.045(4) 0.054(4) 0.045(3) -0.004(3) 0.032(3) 0.010(3)
N1 0.045(6) 0.044(6) 0.030(5) 0.002(4) 0.014(5) 0.006(5)
O2N 0.061(7) 0.047(5) 0.068(7) -0.006(5) 0.037(6) 0.004(5)
O3N 0.065(8) 0.075(8) 0.091(10) -0.034(8) 0.046(8) -0.017(7)
O1N 0.046(3) 0.044(2) 0.071(4) -0.017(3) 0.006(3) 0.006(2)

loop_
_atom_type_symbol
_atom_type_description
_atom_type_scat_dispersion_real
_atom_type_scat_dispersion_imag
_atom_type_scat_source
C C 0.0033 0.0016 'International Tables Vol C Tables 4.2.6.8 and 6.1.1.4'
H H 0.0000 0.0000 'International Tables Vol C Tables 4.2.6.8 and 6.1.1.4'
O O 0.0106 0.0060 'International Tables Vol C Tables 4.2.6.8 and 6.1.1.4'
Pr Pr -0.2180 2.8214 'International Tables Vol C Tables 4.2.6.8 and 6.1.1.4'
N N 0.0061 0.0033 'International Tables Vol C Tables 4.2.6.8 and 6.1.1.4'

loop_
_geom_angle_atom_site_label_1
_geom_angle_atom_site_label_2
_geom_angle_atom_site_label_3
_geom_angle
_geom_angle_site_symmetry_1
_geom_angle_site_symmetry_3
O4 Pr1 O4 75.5(2) 6_556 .
O4 Pr1 O5 142.21(16) 6_556 .
O4 Pr1 O5 74.41(17) . .
O4 Pr1 O5 74.41(17) 6_556 6_556
O4 Pr1 O5 142.21(16) . 6_556
O5 Pr1 O5 141.5(2) . 6_556
O4 Pr1 O2 81.29(16) 6_556 .
O4 Pr1 O2 124.22(14) . .
O5 Pr1 O2 97.38(17) . .
O5 Pr1 O2 72.55(16) 6_556 .
O4 Pr1 O2 124.22(14) 6_556 6_556
O4 Pr1 O2 81.29(16) . 6_556
O5 Pr1 O2 72.55(16) . 6_556
O5 Pr1 O2 97.38(17) 6_556 6_556
O2 Pr1 O2 149.9(2) . 6_556
O4 Pr1 O3 142.27(11) 6_556 .
O4 Pr1 O3 142.27(11) . .
O5 Pr1 O3 70.75(12) . .
O5 Pr1 O3 70.75(12) 6_556 .
O2 Pr1 O3 74.94(10) . .
O2 Pr1 O3 74.94(10) 6_556 .
O4 Pr1 O1 74.43(15) 6_556 6_556
O4 Pr1 O1 74.89(15) . 6_556
O5 Pr1 O1 118.13(16) . 6_556
O5 Pr1 O1 75.47(15) 6_556 6_556
O2 Pr1 O1 143.95(14) . 6_556
O2 Pr1 O1 50.60(13) 6_556 6_556
O3 Pr1 O1 109.54(9) . 6_556
O4 Pr1 O1 74.89(15) 6_556 .
O4 Pr1 O1 74.43(15) . .
O5 Pr1 O1 75.47(15) . .
O5 Pr1 O1 118.13(16) 6_556 .
O2 Pr1 O1 50.60(13) . .
O2 Pr1 O1 143.95(14) 6_556 .
O3 Pr1 O1 109.54(9) . .
O1 Pr1 O1 140.92(19) 6_556 .
O4 Pr1 C1 98.56(16) 6_556 6_556
O4 Pr1 C1 76.03(15) . 6_556
O5 Pr1 C1 95.77(18) . 6_556
O5 Pr1 C1 86.45(18) 6_556 6_556
O2 Pr1 C1 158.31(15) . 6_556
O2 Pr1 C1 26.00(15) 6_556 6_556
O3 Pr1 C1 93.36(10) . 6_556
O1 Pr1 C1 24.62(15) 6_556 6_556
O1 Pr1 C1 150.45(14) . 6_556
O4 Pr1 C1 76.03(15) 6_556 .
O4 Pr1 C1 98.56(16) . .
O5 Pr1 C1 86.45(18) . .
O5 Pr1 C1 95.77(18) 6_556 .
O2 Pr1 C1 26.00(15) . .
O2 Pr1 C1 158.31(15) 6_556 .
O3 Pr1 C1 93.36(10) . .
O1 Pr1 C1 150.45(14) 6_556 .
O1 Pr1 C1 24.62(15) . .
C1 Pr1 C1 173.3(2) 6_556 .
C1 O1 Pr1 95.2(4) . .
C1 O2 Pr1 95.1(4) . .
Pr1 O3 H3W 117(6) . .
Pr1 O4 H4A 146(8) . .
Pr1 O4 H4B 87(6) . .
H4A O4 H4B 115(8) . .
Pr1 O5 H5A 128(6) . .
Pr1 O5 H5B 131(6) . .
H5A O5 H5B 100(7) . .
O1 C1 O2 119.0(6) . .
O1 C1 C2 121.1(6) . .
O2 C1 C2 119.8(6) . .
O1 C1 Pr1 60.2(3) . .
O2 C1 Pr1 58.9(3) . .
C2 C1 Pr1 174.4(4) . .
C1 C2 C3 113.8(6) . .
C1 C2 H2A 108.8 . .
C3 C2 H2A 108.8 . .
C1 C2 H2B 108.8 . .
C3 C2 H2B 108.8 . .
H2A C2 H2B 107.7 . .
C3 C3 C2 112.5(8) 7 .
C3 C3 H3A 109.1 7 .
C2 C3 H3A 109.1 . .
C3 C3 H3B 109.1 7 .
C2 C3 H3B 109.1 . .
H3A C3 H3B 107.8 . .
O3N N1 O2N 121.4(14) . .
O3N N1 O1N 116.0(15) . .
O2N N1 O1N 121.2(13) . .

loop_
_geom_bond_atom_site_label_1
_geom_bond_atom_site_label_2
_geom_bond_distance
_geom_bond_site_symmetry_2
Pr1 O4 2.472(4) 6_556
Pr1 O4 2.472(4) .
Pr1 O5 2.480(5) .
Pr1 O5 2.480(5) 6_556
Pr1 O2 2.534(4) .
Pr1 O2 2.534(4) 6_556
Pr1 O3 2.542(6) .
Pr1 O1 2.569(4) 6_556
Pr1 O1 2.569(4) .
Pr1 C1 2.949(7) 6_556
Pr1 C1 2.949(7) .
O1 C1 1.233(8) .
O2 C1 1.298(8) .
O3 H3W 0.99(7) .
O4 H4A 0.75(6) .
O4 H4B 1.15(6) .
O5 H5A 0.91(7) .
O5 H5B 0.92(7) .
C1 C2 1.491(9) .
C2 C3 1.521(10) .
C2 H2A 0.9700 .
C2 H2B 0.9700 .
C3 C3 1.488(15) 7
C3 H3A 0.9700 .
C3 H3B 0.9700 .
N1 O3N 1.18(2) .
N1 O2N 1.271(18) .
N1 O1N 1.257(14) .

loop_
_geom_torsion_atom_site_label_1
_geom_torsion_atom_site_label_2
_geom_torsion_atom_site_label_3
_geom_torsion_atom_site_label_4
_geom_torsion
_geom_torsion_site_symmetry_1
_geom_torsion_site_symmetry_4
O4 Pr1 O1 C1 89.4(4) 6_556 .
O4 Pr1 O1 C1 168.1(4) . .
O5 Pr1 O1 C1 -114.3(4) . .
O5 Pr1 O1 C1 26.8(4) 6_556 .
O2 Pr1 O1 C1 -1.7(3) . .
O2 Pr1 O1 C1 -142.4(3) 6_556 .
O3 Pr1 O1 C1 -51.3(4) . .
O1 Pr1 O1 C1 128.7(4) 6_556 .
C1 Pr1 O1 C1 169.9(3) 6_556 .
O4 Pr1 O2 C1 -75.9(4) 6_556 .
O4 Pr1 O2 C1 -10.2(4) . .
O5 Pr1 O2 C1 65.9(4) . .
O5 Pr1 O2 C1 -152.2(4) 6_556 .
O2 Pr1 O2 C1 133.6(4) 6_556 .
O3 Pr1 O2 C1 133.6(4) . .
O1 Pr1 O2 C1 -123.7(4) 6_556 .
O1 Pr1 O2 C1 1.6(3) . .
C1 Pr1 O2 C1 -167.2(4) 6_556 .
Pr1 O1 C1 O2 2.9(6) . .
Pr1 O1 C1 C2 -173.7(5) . .
Pr1 O2 C1 O1 -3.0(6) . .
Pr1 O2 C1 C2 173.7(5) . .
O4 Pr1 C1 O1 -84.1(4) 6_556 .
O4 Pr1 C1 O1 -11.5(4) . .
O5 Pr1 C1 O1 62.1(4) . .
O5 Pr1 C1 O1 -156.5(3) 6_556 .
O2 Pr1 C1 O1 177.0(6) . .
O2 Pr1 C1 O1 76.4(5) 6_556 .
O3 Pr1 C1 O1 132.5(3) . .
O1 Pr1 C1 O1 -85.9(6) 6_556 .
O4 Pr1 C1 O2 98.9(4) 6_556 .
O4 Pr1 C1 O2 171.5(3) . .
O5 Pr1 C1 O2 -114.9(4) . .
O5 Pr1 C1 O2 26.5(4) 6_556 .
O2 Pr1 C1 O2 -100.6(7) 6_556 .
O3 Pr1 C1 O2 -44.4(3) . .
O1 Pr1 C1 O2 97.1(4) 6_556 .
O1 Pr1 C1 O2 -177.0(6) . .
O1 C1 C2 C3 58.7(8) . .
O2 C1 C2 C3 -117.9(7) . .
C1 C2 C3 C3 61.4(11) . 7
O3N N1 O2N O3N -30(2) . 5_667
O1N N1 O2N O3N 164.7(13) . 5_667
O2N N1 O3N O2N 56(3) . 5_667
O1N N1 O3N O2N -138(2) . 5_667
